data_7160988
loop_
_publ_author_name
'Miao, Xiangyan'
'Yu, Jiyuan'
'Li, Yuchuan'
'Pang, Siping'

_publ_section_title
;
 One-step amino-to-nitro transformation of carbonyl-containing fused-ring
 energetic compounds in nitric acid.
;
_journal_issue 7
_journal_name_full 'Organic &amp; biomolecular chemistry'
_journal_page_first 1481
_journal_page_last 1487
_journal_paper_doi 10.1039/d5ob01855b
_journal_volume 24
_journal_year 2026
_chemical_formula_moiety 'C4 H2 N6 O4, H2 O'
_chemical_formula_sum 'C4 H4 N6 O5'
_chemical_formula_weight 216.13
_space_group_crystal_system monoclinic
_space_group_IT_number 14
_space_group_name_Hall '-P 2yn'
_space_group_name_H-M_alt 'P 1 21/n 1'
_atom_sites_solution_hydrogens mixed
_atom_sites_solution_primary dual
_audit_creation_date 2025-12-11
_audit_creation_method
;
Olex2 1.5
(compiled 2025.07.13 svn.rb7424aed for OlexSys, GUI svn.r7314)
;
_audit_update_record
;
2025-12-11 deposited with the CCDC.	2026-01-19 downloaded from the CCDC.
;
_cell_angle_alpha 90
_cell_angle_beta 94.830(4)
_cell_angle_gamma 90
_cell_formula_units_Z 4
_cell_length_a 11.1923(10)
_cell_length_b 5.1853(4)
_cell_length_c 13.3376(12)
_cell_measurement_reflns_used 969
_cell_measurement_temperature 170
_cell_measurement_theta_max 25.54
_cell_measurement_theta_min 2.28
_cell_volume 771.30(11)
_computing_cell_refinement 'SAINT V8.40A (Bruker, 2019)'
_computing_data_reduction 'SAINT V8.40A (Bruker, 2019)'
_computing_molecular_graphics 'Olex2 1.5 (Dolomanov et al., 2009)'
_computing_publication_material 'Olex2 1.5 (Dolomanov et al., 2009)'
_computing_structure_refinement 'SHELXL 2019/3 (Sheldrick, 2015)'
_computing_structure_solution 'SHELXT  (Sheldrick, 2015)'
_diffrn_ambient_temperature 170
_diffrn_measured_fraction_theta_full 0.983
_diffrn_measured_fraction_theta_max 0.982
_diffrn_measurement_device_type 'Bruker APEX-II CCD'
_diffrn_measurement_method '\f and \w scans'
_diffrn_radiation_type MoK\a
_diffrn_radiation_wavelength 0.71073
_diffrn_reflns_av_R_equivalents 0
_diffrn_reflns_av_unetI/netI 0.0971
_diffrn_reflns_Laue_measured_fraction_full 0.983
_diffrn_reflns_Laue_measured_fraction_max 0.982
_diffrn_reflns_limit_h_max 13
_diffrn_reflns_limit_h_min -13
_diffrn_reflns_limit_k_max 6
_diffrn_reflns_limit_k_min 0
_diffrn_reflns_limit_l_max 16
_diffrn_reflns_limit_l_min 0
_diffrn_reflns_number 1491
_diffrn_reflns_point_group_measured_fraction_full 0.983
_diffrn_reflns_point_group_measured_fraction_max 0.982
_diffrn_reflns_theta_full 25.242
_diffrn_reflns_theta_max 26.361
_diffrn_reflns_theta_min 2.283
_diffrn_source_current 1.4
_diffrn_source_power 0.07
_diffrn_source_voltage 50.0
_diffrn_standards_number 0
_exptl_absorpt_coefficient_mu 0.170
_exptl_absorpt_correction_T_max 0.745372
_exptl_absorpt_correction_T_min 0.531235
_exptl_absorpt_correction_type multi-scan
_exptl_absorpt_process_details
;
 TWINABS-2012/1 (Bruker,2012) was used for absorption correction.
 
For component 1:
 wR2(int) was 0.1012 before and 0.0679 after correction.
 
For component 2:
 wR2(int) was 0.1108 before and 0.0691 after correction.
 The Ratio of minimum to maximum transmission is 0.71.

Final HKLF 4 output contains 7495 reflections, Rint = 0.0976
 (3253 with I > 3sig(I), Rint = 0.0713)
;
_exptl_crystal_colour colourless
_exptl_crystal_colour_primary colourless
_exptl_crystal_density_diffrn 1.861
_exptl_crystal_description block
_exptl_crystal_F_000 440
_exptl_crystal_size_max 0.15
_exptl_crystal_size_mid 0.06
_exptl_crystal_size_min 0.05
_refine_diff_density_max 0.478
_refine_diff_density_min -0.475
_refine_diff_density_rms 0.141
_refine_ls_extinction_method none
_refine_ls_goodness_of_fit_ref 1.094
_refine_ls_hydrogen_treatment constr
_refine_ls_matrix_type full
_refine_ls_number_parameters 142
_refine_ls_number_reflns 1491
_refine_ls_number_restraints 0
_refine_ls_restrained_S_all 1.094
_refine_ls_R_factor_all 0.1215
_refine_ls_R_factor_gt 0.0766
_refine_ls_shift/su_max 0.000
_refine_ls_shift/su_mean 0.000
_refine_ls_structure_factor_coef Fsqd
_refine_ls_weighting_details 'w=1/[\s^2^(Fo^2^)+(0.1588P)^2^] where P=(Fo^2^+2Fc^2^)/3'
_refine_ls_weighting_scheme calc
_refine_ls_wR_factor_gt 0.2203
_refine_ls_wR_factor_ref 0.2610
_reflns_Friedel_coverage 0.000
_reflns_number_gt 1046
_reflns_number_total 1491
_reflns_threshold_expression 'I > 2\s(I)'
_cod_data_source_file d5ob01855b2.cif
_cod_data_source_block mo_20242098_0m_4
_cod_database_code 7160988
_shelx_shelxl_version_number 2019/3
_shelx_space_group_comment
;
The symmetry employed for this shelxl refinement is uniquely defined
by the following loop, which should always be used as a source of
symmetry information in preference to the above space-group names.
They are only intended as comments.
;
_shelx_estimated_absorpt_t_max 0.992
_shelx_estimated_absorpt_t_min 0.975
_olex2_refinement_description
;
1. Twinned data refinement
 Scales: 0.58311
 0.41689
2.a Free rotating group:
 O5(H5A,H5B)
2.b Aromatic/amide H refined with riding coordinates:
 N2(H2), N1(H1)
;
_olex2_submission_special_instructions 'No special instructions were received'

loop_
_space_group_symop_operation_xyz
'x, y, z'
'-x+1/2, y+1/2, -z+1/2'
'-x, -y, -z'
'x-1/2, -y-1/2, z-1/2'

loop_
_atom_site_label
_atom_site_type_symbol
_atom_site_fract_x
_atom_site_fract_y
_atom_site_fract_z
_atom_site_U_iso_or_equiv
_atom_site_adp_type
_atom_site_occupancy
_atom_site_site_symmetry_order
_atom_site_calc_flag
_atom_site_refinement_flags_posn
_atom_site_refinement_flags_adp
_atom_site_refinement_flags_occupancy
_atom_site_disorder_assembly
_atom_site_disorder_group
O3 O 0.7809(4) 0.3866(7) 0.4552(3) 0.0277(11) Uani 1 1 d . . . . .
O5 O 0.3759(3) 1.1188(7) 0.5940(3) 0.0244(10) Uani 1 1 d G . . . .
H5A H 0.378038 1.228317 0.544770 0.037 Uiso 1 1 d G U . . .
H5B H 0.311292 1.158681 0.622462 0.037 Uiso 1 1 d G U . . .
O2 O 0.5635(3) 0.0564(7) 0.8544(3) 0.0274(11) Uani 1 1 d . . . . .
O1 O 0.3159(3) 0.7476(8) 0.7879(3) 0.0246(10) Uani 1 1 d . . . . .
O4 O 0.8414(4) 0.0679(8) 0.5515(3) 0.0304(11) Uani 1 1 d . . . . .
N4 N 0.6238(4) 0.5460(8) 0.5853(3) 0.0184(11) Uani 1 1 d . . . . .
N3 N 0.5930(4) 0.3288(8) 0.7230(4) 0.0203(11) Uani 1 1 d . . . . .
N2 N 0.4665(4) 0.6795(7) 0.6872(3) 0.0181(11) Uani 1 1 d . . . . .
H2 H 0.447491 0.817505 0.650847 0.022 Uiso 1 1 calc R U . . .
N6 N 0.7799(4) 0.2602(8) 0.5315(3) 0.0207(11) Uani 1 1 d . . . . .
N5 N 0.6829(4) 0.1966(8) 0.6827(4) 0.0208(11) Uani 1 1 d . . . . .
N1 N 0.4395(4) 0.4026(8) 0.8209(4) 0.0221(12) Uani 1 1 d . . . . .
H1 H 0.397686 0.361339 0.871522 0.027 Uiso 1 1 calc R U . . .
C6 C 0.4007(5) 0.6196(10) 0.7672(4) 0.0196(12) Uani 1 1 d . . . . .
C8 C 0.5589(5) 0.5321(10) 0.6635(4) 0.0194(12) Uani 1 1 d . . . . .
C9 C 0.6945(5) 0.3355(10) 0.6036(4) 0.0199(12) Uani 1 1 d . . . . .
C7 C 0.5339(5) 0.2434(10) 0.8062(4) 0.0202(12) Uani 1 1 d . . . . .

loop_
_atom_site_aniso_label
_atom_site_aniso_U_11
_atom_site_aniso_U_22
_atom_site_aniso_U_33
_atom_site_aniso_U_23
_atom_site_aniso_U_13
_atom_site_aniso_U_12
O3 0.029(2) 0.032(2) 0.024(2) 0.0037(17) 0.0070(18) 0.0013(18)
O5 0.025(2) 0.023(2) 0.026(2) 0.0062(16) 0.0041(18) 0.0047(16)
O2 0.029(2) 0.026(2) 0.027(3) 0.0076(17) 0.0014(19) 0.0021(17)
O1 0.019(2) 0.0251(18) 0.030(2) 0.0010(18) 0.0054(17) 0.0037(17)
O4 0.026(2) 0.032(2) 0.033(3) -0.0047(18) 0.005(2) 0.0104(18)
N4 0.017(2) 0.019(2) 0.019(3) 0.0021(18) 0.0001(19) 0.0030(17)
N3 0.017(2) 0.023(2) 0.021(3) 0.0031(19) 0.003(2) 0.0000(18)
N2 0.021(2) 0.017(2) 0.016(2) 0.0011(18) 0.0049(19) 0.0024(18)
N6 0.024(2) 0.020(2) 0.019(3) -0.002(2) 0.004(2) 0.000(2)
N5 0.017(2) 0.021(2) 0.024(3) 0.0025(19) 0.0042(19) 0.0014(19)
N1 0.018(2) 0.030(3) 0.018(3) 0.0076(19) 0.002(2) 0.003(2)
C6 0.019(3) 0.021(3) 0.019(3) -0.005(2) -0.002(2) -0.004(2)
C8 0.020(3) 0.019(2) 0.019(3) 0.002(2) 0.000(2) -0.005(2)
C9 0.016(3) 0.020(2) 0.024(3) -0.001(2) 0.002(2) -0.001(2)
C7 0.023(3) 0.020(2) 0.018(3) 0.002(2) 0.001(2) 0.001(2)

loop_
_atom_type_symbol
_atom_type_description
_atom_type_scat_dispersion_real
_atom_type_scat_dispersion_imag
_atom_type_scat_source
C C 0.0033 0.0016 'International Tables Vol C Tables 4.2.6.8 and 6.1.1.4'
H H 0.0000 0.0000 'International Tables Vol C Tables 4.2.6.8 and 6.1.1.4'
N N 0.0061 0.0033 'International Tables Vol C Tables 4.2.6.8 and 6.1.1.4'
O O 0.0106 0.0060 'International Tables Vol C Tables 4.2.6.8 and 6.1.1.4'

loop_
_geom_angle_atom_site_label_1
_geom_angle_atom_site_label_2
_geom_angle_atom_site_label_3
_geom_angle
_geom_angle_site_symmetry_1
_geom_angle_site_symmetry_3
_geom_angle_publ_flag
H5A O5 H5B 104.5 . . ?
C8 N4 C9 99.5(4) . . ?
N5 N3 C7 124.2(4) . . ?
C8 N3 N5 109.9(4) . . ?
C8 N3 C7 125.3(4) . . ?
C6 N2 H2 119.2 . . ?
C8 N2 H2 119.2 . . ?
C8 N2 C6 121.6(4) . . ?
O3 N6 O4 125.3(4) . . ?
O3 N6 C9 117.4(4) . . ?
O4 N6 C9 117.3(4) . . ?
C9 N5 N3 99.8(4) . . ?
C6 N1 H1 115.5 . . ?
C7 N1 H1 115.5 . . ?
C7 N1 C6 129.0(5) . . ?
O1 C6 N2 122.2(5) . . ?
O1 C6 N1 123.1(5) . . ?
N2 C6 N1 114.7(5) . . ?
N4 C8 N3 111.0(5) . . ?
N4 C8 N2 129.7(5) . . ?
N2 C8 N3 119.3(4) . . ?
N4 C9 N6 119.9(5) . . ?
N5 C9 N4 119.9(5) . . ?
N5 C9 N6 120.2(5) . . ?
O2 C7 N3 123.5(5) . . ?
O2 C7 N1 126.5(5) . . ?
N1 C7 N3 110.0(4) . . ?

loop_
_geom_bond_atom_site_label_1
_geom_bond_atom_site_label_2
_geom_bond_distance
_geom_bond_site_symmetry_2
_geom_bond_publ_flag
O3 N6 1.211(6) . ?
O5 H5A 0.8700 . ?
O5 H5B 0.8699 . ?
O2 C7 1.195(6) . ?
O1 C6 1.209(6) . ?
O4 N6 1.228(6) . ?
N4 C8 1.322(7) . ?
N4 C9 1.358(7) . ?
N3 N5 1.365(6) . ?
N3 C8 1.355(7) . ?
N3 C7 1.409(7) . ?
N2 H2 0.8800 . ?
N2 C6 1.382(7) . ?
N2 C8 1.345(7) . ?
N6 C9 1.465(7) . ?
N5 C9 1.293(7) . ?
N1 H1 0.8800 . ?
N1 C6 1.384(7) . ?
N1 C7 1.368(7) . ?

loop_
_geom_torsion_atom_site_label_1
_geom_torsion_atom_site_label_2
_geom_torsion_atom_site_label_3
_geom_torsion_atom_site_label_4
_geom_torsion
_geom_torsion_site_symmetry_1
_geom_torsion_site_symmetry_2
_geom_torsion_site_symmetry_3
_geom_torsion_site_symmetry_4
_geom_torsion_publ_flag
O3 N6 C9 N4 -2.6(7) . . . . ?
O3 N6 C9 N5 174.8(5) . . . . ?
O4 N6 C9 N4 -179.8(5) . . . . ?
O4 N6 C9 N5 -2.4(7) . . . . ?
N3 N5 C9 N4 0.2(6) . . . . ?
N3 N5 C9 N6 -177.2(5) . . . . ?
N5 N3 C8 N4 -1.2(6) . . . . ?
N5 N3 C8 N2 176.4(5) . . . . ?
N5 N3 C7 O2 6.2(9) . . . . ?
N5 N3 C7 N1 -173.0(5) . . . . ?
C6 N2 C8 N4 173.1(5) . . . . ?
C6 N2 C8 N3 -4.1(8) . . . . ?
C6 N1 C7 O2 -179.5(5) . . . . ?
C6 N1 C7 N3 -0.3(8) . . . . ?
C8 N4 C9 N6 176.5(5) . . . . ?
C8 N4 C9 N5 -0.9(7) . . . . ?
C8 N3 N5 C9 0.6(5) . . . . ?
C8 N3 C7 O2 176.6(5) . . . . ?
C8 N3 C7 N1 -2.6(8) . . . . ?
C8 N2 C6 O1 -178.4(5) . . . . ?
C8 N2 C6 N1 1.5(7) . . . . ?
C9 N4 C8 N3 1.2(6) . . . . ?
C9 N4 C8 N2 -176.1(5) . . . . ?
C7 N3 N5 C9 172.3(5) . . . . ?
C7 N3 C8 N4 -172.8(5) . . . . ?
C7 N3 C8 N2 4.8(8) . . . . ?
C7 N1 C6 O1 -179.3(5) . . . . ?
C7 N1 C6 N2 0.8(8) . . . . ?

loop_
_twin_individual_id
_twin_individual_mass_fraction_refined
1 0.58311
2 0.41689
